data_2001914
loop_
_publ_author_name
'South, B. E.'
'Kashyap, R. P.'
'Minter, D. A.'
'Krawiec, M.'
'Watson, W. H.'

_publ_section_title
;
 Quinine model study: stereospecific aldol condensation/reduction
;
_journal_issue 3
_journal_name_full 'Acta Crystallographica Section C'
_journal_page_first 607
_journal_page_last 609
_journal_paper_doi 10.1107/S0108270192011016
_journal_volume 49
_journal_year 1993
_chemical_formula_moiety 'C21 H24 N2 O4'
_chemical_formula_sum 'C21 H24 N2 O4'
_chemical_formula_weight 368.48
_chemical_name_systematic
;
REL-(2R,3R,\aS)-2-(\a-acetoxy-4'-quinolinemethyl)-3-azabicyclo-[2.2.2]octane
;
_space_group_crystal_system monoclinic
_space_group_IT_number 14
_space_group_name_Hall '-P 2yn'
_space_group_name_H-M_alt 'P 1 21/n 1'
_cell_angle_alpha 90.0
_cell_angle_beta 95.62(3)
_cell_angle_gamma 90.0
_cell_formula_units_Z 4
_cell_length_a 8.859(3)
_cell_length_b 10.075(4)
_cell_length_c 21.189(7)
_cell_measurement_reflns_used 25
_cell_measurement_temperature 298
_cell_measurement_theta_max 25.25
_cell_measurement_theta_min 19.85
_cell_volume 1882.1(12)
_computing_cell_refinement 'R3m\m diffractometer control program'
_computing_data_collection 'R3m\m diffractometer control program'
_computing_data_reduction SHELXTL
_computing_molecular_graphics SHELXTL
_computing_publication_material SHELXTL
_computing_structure_refinement SHELXTL
_computing_structure_solution SHELXTL
_diffrn_ambient_temperature 298
_diffrn_measurement_device 'Nicolet R3m/\m diffractometer'
_diffrn_measurement_method \w-scan
_diffrn_radiation_monochromator graphite
_diffrn_radiation_source xray_tube
_diffrn_radiation_type 'Molybdenum K\a'
_diffrn_radiation_wavelength 0.71073
_diffrn_reflns_av_R_equivalents 0.0077
_diffrn_reflns_limit_h_max 1
_diffrn_reflns_limit_h_min -9
_diffrn_reflns_limit_k_max 10
_diffrn_reflns_limit_k_min -10
_diffrn_reflns_limit_l_max 22
_diffrn_reflns_limit_l_min 0
_diffrn_reflns_number 3585
_diffrn_reflns_theta_max 22.5
_diffrn_reflns_theta_min 3.
_diffrn_standards_decay_% 2
_diffrn_standards_interval_count 100
_diffrn_standards_number 2
_exptl_absorpt_coefficient_mu 0.85
_exptl_absorpt_correction_T_max .866
_exptl_absorpt_correction_T_min .859
_exptl_crystal_colour colourless
_exptl_crystal_density_diffrn 1.300
_exptl_crystal_description prism
_exptl_crystal_F_000 784
_exptl_crystal_size_max 0.48
_exptl_crystal_size_mid 0.25
_exptl_crystal_size_min 0.13
_refine_diff_density_max .22
_refine_diff_density_min -.23
_refine_ls_extinction_coef 0.00083
_refine_ls_extinction_method ' F~corr~=F~c~/[1+1.6(2)x10^-6^xF~c~^2^/sin^2^2\q]^0.25^'
_refine_ls_goodness_of_fit_obs 1.639
_refine_ls_hydrogen_treatment 'refxyz except H11A-C, H13A-C. noref'
_refine_ls_matrix_type block-cascade
_refine_ls_number_constraints 0
_refine_ls_number_parameters 323
_refine_ls_number_reflns 1638
_refine_ls_number_restraints 18
_refine_ls_R_factor_all .0995
_refine_ls_R_factor_obs .0625
_refine_ls_shift/esd_max .013
_refine_ls_shift/esd_mean .003
_refine_ls_structure_factor_coef F
_refine_ls_weighting_details 'w = 1/[\s^2^(F)+0.0000F^2^]'
_refine_ls_weighting_scheme calc
_refine_ls_wR_factor_all .0283
_refine_ls_wR_factor_obs .0267
_reflns_number_observed 1638
_reflns_number_total 3240
_reflns_observed_criterion 'I greater or equal to 3 sigma(I)'
_cod_data_source_file st1035.cif
_cod_data_source_block TOZ
_cod_depositor_comments
;
 Correcting the space group by changing it from 'P 1 1 21/n' to 'P 1 21/n 1'
 after consulting the original publication.

 Antanas Vaitkus,
 2018-01-28

The following automatic conversions were performed:

'_refine_ls_weighting_scheme' value '1/[\s^2^(F)+0.0000F^2^]' was
changed to 'calc'. New tag '_refine_ls_weighting_details' was
created. The value of the new tag was set to 'w =
1/[\s^2^(F)+0.0000F^2^]'.

Automatic conversion script
Id: cif_fix_values 3143 2015-03-26 13:38:13Z robertas 
;
_cod_original_cell_volume 1882.0(9)
_cod_original_sg_symbol_H-M 'P 21/n'
_cod_database_code 2001914

loop_
_space_group_symop_id
_space_group_symop_operation_xyz
1 x,y,z
2 -x+1/2,y+1/2,-z+1/2
3 -x,-y,-z
4 x+1/2,-y+1/2,z+1/2

loop_
_atom_site_aniso_label
_atom_site_aniso_U_11
_atom_site_aniso_U_22
_atom_site_aniso_U_33
_atom_site_aniso_U_12
_atom_site_aniso_U_13
_atom_site_aniso_U_23
_atom_site_aniso_type_symbol
N1 .043(2) .060(2) .061(2) -.009(2) .003(2) -.015(2) N
C2 .042(2) .053(2) .046(2) .001(2) .005(2) -.007(2) C
C3 .046(2) .062(3) .050(3) -.006(2) .001(2) .001(2) C
C4 .051(2) .087(3) .065(3) -.010(3) .018(2) .004(3) C
C5 .070(3) .102(4) .085(3) .018(3) .008(3) -.021(3) C
C6 .061(3) .066(3) .092(3) -.001(3) .008(2) -.021(2) C
C7 .050(2) .096(3) .062(2) -.006(2) .000(2) -.015(2) C
C8 .047(2) .093(3) .085(3) -.012(3) .001(2) -.004(2) C
C9 .040(2) .048(3) .044(2) -.001(2) -.003(2) -.006(2) C
N1' .049(2) .075(2) .061(2) -.008(2) .006(2) -.008(2) N
C2' .051(3) .084(3) .045(3) .004(3) .003(2) -.014(2) C
C3' .041(2) .063(3) .058(3) .004(2) -.002(2) .000(2) C
C4' .033(2) .057(3) .046(2) -.006(2) .002(2) -.011(2) C
C5' .055(2) .055(3) .060(3) -.007(2) .001(2) -.003(2) C
C6' .070(3) .059(3) .072(3) -.001(2) -.006(2) .000(3) C
C7' .062(3) .059(3) .101(4) -.003(3) -.009(3) .001(3) C
C8' .049(3) .066(3) .085(4) -.023(3) .008(3) -.004(3) C
C9' .040(2) .053(3) .064(2) -.012(2) -.003(2) -.012(2) C
C10' .040(2) .046(2) .049(2) -.006(2) .002(2) -.007(2) C
O1 .067(2) .065(2) .053(2) -.0120(10) -.0010(10) .009(2) O

loop_
_atom_site_label
_atom_site_fract_x
_atom_site_fract_y
_atom_site_fract_z
_atom_site_U_iso_or_equiv
_atom_site_thermal_displace_type
_atom_site_calc_flag
_atom_site_calc_attached_atom
_atom_site_type_symbol
N1 .1483(3) .7489(3) .56700(10) .0550(10) Uani ? ? N
C2 .2319(4) .8626(3) .59600(10) .0470(10) Uani ? ? C
C3 .1488(4) .9274(4) .6482(2) .0530(10) Uani ? ? C
C4 -.0084(4) .8668(4) .6462(2) .067(2) Uani ? ? C
C5 .0116(5) .7193(5) .6629(2) .086(2) Uani ? ? C
C6 .1118(4) .6557(4) .6164(2) .073(2) Uani ? ? C
C7 .0044(4) .7989(4) .5345(2) .070(2) Uani ? ? C
C8 -.0886(4) .8772(4) .5790(2) .075(2) Uani ? ? C
C9 .3935(4) .8244(3) .6198(2) .0450(10) Uani ? ? C
N1' .6566(3) .6513(3) .47840(10) .0610(10) Uani ? ? N
C2' .5788(4) .7607(4) .4691(2) .060(2) Uani ? ? C
C3' .4895(4) .8168(3) .5133(2) .0550(10) Uani ? ? C
C4' .4820(3) .7579(4) .5711(2) .0450(10) Uani ? ? C
C5' .5671(4) .5655(4) .6407(2) .057(2) Uani ? ? C
C6' .6499(4) .4531(4) .6494(2) .068(2) Uani ? ? C
C7' .7325(5) .4056(5) .6014(2) .075(2) Uani ? ? C
C8' .7329(4) .4704(4) .5459(3) .066(2) Uani ? ? C
C9' .6485(4) .5885(4) .5353(2) .0530(10) Uani ? ? C
C10' .5631(4) .6390(4) .5835(2) .0450(10) Uani ? ? C
O1 .1391(3) 1.0693(2) .63520(10) .0620(10) Uani ? ? O
C10 .1559(4) 1.1538(4) .6837(2) .068(2) Uani ? ? C
O2 .1723(4) 1.1165(3) .73750(10) .1150(10) Uani ? ? O
C11 .1518(6) 1.2963(4) .6630(2) .083(2) Uani ? ? C
O3 .4665(2) .9518(2) .63680(10) .0530(10) Uani ? ? O
C12 .5811(4) .9531(4) .6825(2) .0570(10) Uani ? ? C
O4 .6230(3) .8561(2) .71190(10) .0880(10) Uani ? ? O
C13 .6494(5) 1.0886(4) .6904(2) .074(2) UanUani ? ? C
H2 .237(2) .921(2) .5630(10) .021(6) Uiso ? ? H
H3 .211(3) .919(3) .6930(10) .044(9) Uiso ? ? H
H4 -.064(3) .918(2) .6730(10) .057(8) Uiso ? ? H
H5A .056(3) .717(3) .7030(10) .066(9) Uiso ? ? H
H5B -.088(3) .677(3) .6590(10) .100(10) Uiso ? ? H
H6A .063(3) .586(2) .5940(10) .055(9) Uiso ? ? H
H6B .219(4) .618(3) .6430(10) .120(10) Uiso ? ? H
H7A .026(4) .856(3) .497(2) .090(10) Uiso ? ? H
H7B -.045(4) .717(3) .517(2) .090(10) Uiso ? ? H
H8A -.102(3) .969(3) .5700(10) .090(10) Uiso ? ? H
H8B -.194(3) .840(3) .5790(10) .080(10) Uiso ? ? H
H9 .400(3) .770(3) .6630(10) .050(10) Uiso ? ? H
H2' .580(3) .809(3) .4260(10) .060(10) Uiso ? ? H
H3' .439(3) .897(2) .5030(10) .046(8) Uiso ? ? H
H5' .509(3) .601(2) .6730(10) .043(8) Uiso ? ? H
H6' .650(3) .407(3) .6910(10) .090(10) Uiso ? ? H
H7' .792(4) .328(4) .611(2) .11(2) Uiso ? ? H
H8' .783(3) .442(3) .5100(10) .070(10) Uiso ? ? H
H11A .165 1.353 .700 .19(2) Uiso ? ? H
H11B .056 1.315 .640 .25(3) Uiso ? ? H
H11C .232 1.312 .637 .29(4) Uiso ? ? H
H13A .731 1.087 .724 .11(2) Uiso ? ? H
H13B .574 1.150 .701 .19(3) Uiso ? ? H
H13C .687 1.116 .651 .19(3) Uiso ? ? H

loop_
_atom_type_symbol
_atom_type_description
_atom_type_scat_dispersion_real
_atom_type_scat_dispersion_imag
_atom_type_scat_source
C ? .017 .009 International_Tables_Vol_IV_Table_2.3.1
H ? .0 .0 International_Tables_Vol_IV_Table_2.3.1
O ? .047 .032 International_Tables_Vol_IV_Table_2.3.1
N ? .029 .018 International_Tables_Vol_IV_Table_2.3.1
